data_1508440
loop_
_publ_author_name
'Xiqu Wang'
'Lumei Liu'
'Allan J. Jacobson'

_publ_section_title
;
 Synthesis and structures of a series of novel rare earth transition metal
 sulfates
;
_journal_issue 6
_journal_name_full 'Journal of rare earths'
_journal_page_first 659
_journal_page_last 662
_journal_paper_doi 10.1016/S1002-0721(07)60004-0
_journal_volume 24
_journal_year 2006
_chemical_formula_sum 'Dy H3 Ni O7 S'
_chemical_formula_weight 368.29
_chemical_name_systematic
;
 ?
;
_space_group_IT_number 62
_symmetry_space_group_name_Hall '-P 2ac 2n'
_symmetry_space_group_name_H-M 'P n m a'
_atom_sites_solution_hydrogens geom
_atom_sites_solution_primary direct
_atom_sites_solution_secondary difmap
_audit_creation_method SHELXL-97
_cell_angle_alpha 90.00
_cell_angle_beta 90.00
_cell_angle_gamma 90.00
_cell_formula_units_Z 4
_cell_length_a 6.9667(8)
_cell_length_b 7.2008(8)
_cell_length_c 10.2499(12)
_cell_measurement_temperature 293(2)
_cell_volume 514.19(10)
_computing_structure_refinement 'SHELXL-97 (Sheldrick, 1997)'
_diffrn_ambient_temperature 293(2)
_diffrn_measured_fraction_theta_full 0.925
_diffrn_measured_fraction_theta_max 0.925
_diffrn_radiation_monochromator graphite
_diffrn_radiation_source 'fine-focus sealed tube'
_diffrn_radiation_type MoK\a
_diffrn_radiation_wavelength 0.71073
_diffrn_reflns_av_R_equivalents 0.0344
_diffrn_reflns_av_sigmaI/netI 0.0208
_diffrn_reflns_limit_h_max 9
_diffrn_reflns_limit_h_min -6
_diffrn_reflns_limit_k_max 9
_diffrn_reflns_limit_k_min -8
_diffrn_reflns_limit_l_max 13
_diffrn_reflns_limit_l_min -13
_diffrn_reflns_number 2936
_diffrn_reflns_theta_full 28.51
_diffrn_reflns_theta_max 28.51
_diffrn_reflns_theta_min 3.46
_exptl_absorpt_coefficient_mu 18.461
_exptl_crystal_density_diffrn 4.757
_exptl_crystal_density_method 'not measured'
_exptl_crystal_F_000 676
_refine_diff_density_max 1.352
_refine_diff_density_min -1.386
_refine_diff_density_rms 0.230
_refine_ls_extinction_coef 0.0012(4)
_refine_ls_extinction_expression Fc^*^=kFc[1+0.001xFc^2^\l^3^/sin(2\q)]^-1/4^
_refine_ls_extinction_method SHELXL
_refine_ls_goodness_of_fit_ref 1.028
_refine_ls_hydrogen_treatment mixed
_refine_ls_matrix_type full
_refine_ls_number_parameters 61
_refine_ls_number_reflns 657
_refine_ls_number_restraints 2
_refine_ls_restrained_S_all 1.027
_refine_ls_R_factor_all 0.0250
_refine_ls_R_factor_gt 0.0214
_refine_ls_shift/su_max 0.001
_refine_ls_shift/su_mean 0.000
_refine_ls_structure_factor_coef Fsqd
_refine_ls_weighting_details 'calc w=1/[\s^2^(Fo^2^)+(0.0407P)^2^+0.0000P] where P=(Fo^2^+2Fc^2^)/3'
_refine_ls_weighting_scheme calc
_refine_ls_wR_factor_gt 0.0550
_refine_ls_wR_factor_ref 0.0562
_reflns_number_gt 596
_reflns_number_total 657
_reflns_threshold_expression >2sigma(I)
_cod_data_source_file tCSD416701.cif
_cod_data_source_block DyNi(OH)3(SO4)-II
_cod_original_sg_symbol_H-M Pnma
_cod_original_formula_sum 'H3 Dy Ni O7 S'
_cod_database_code 1508440

loop_
_symmetry_equiv_pos_as_xyz
'x, y, z'
'-x+1/2, -y, z+1/2'
'-x, y+1/2, -z'
'x+1/2, -y+1/2, -z+1/2'
'-x, -y, -z'
'x-1/2, y, -z-1/2'
'x, -y-1/2, z'
'-x-1/2, y-1/2, z-1/2'

loop_
_atom_site_label
_atom_site_type_symbol
_atom_site_fract_x
_atom_site_fract_y
_atom_site_fract_z
_atom_site_U_iso_or_equiv
_atom_site_adp_type
_atom_site_occupancy
_atom_site_symmetry_multiplicity
_atom_site_calc_flag
_atom_site_refinement_flags
Dy Dy 0.24056(4) 0.2500 0.69844(3) 0.00986(15) Uani 1 2 d S
Ni Ni 0.0000 0.0000 0.5000 0.0080(2) Uani 1 2 d S
S S 0.62136(19) 0.2500 0.44673(13) 0.0082(3) Uani 1 2 d S
O1 O 0.5548(6) 0.2500 0.5835(4) 0.0132(9) Uani 1 2 d S
O2 O 0.4622(6) 0.2500 0.3550(4) 0.0104(8) Uani 1 2 d S
O3 O 0.2627(4) -0.0827(5) 0.5752(3) 0.0135(7) Uani 1 1 d .
O4 O 0.1251(6) 0.2500 0.4899(4) 0.0097(8) Uani 1 2 d SD
O5 O -0.0458(4) 0.0658(4) 0.6914(2) 0.0101(6) Uani 1 1 d D
H1 H 0.216(7) 0.2500 0.434(5) 0.015 Uiso 1 2 d SD
H2 H -0.023(6) -0.024(5) 0.741(4) 0.015 Uiso 1 1 d D

loop_
_atom_site_aniso_label
_atom_site_aniso_U_11
_atom_site_aniso_U_22
_atom_site_aniso_U_33
_atom_site_aniso_U_23
_atom_site_aniso_U_13
_atom_site_aniso_U_12
Dy 0.0072(2) 0.0145(2) 0.0079(2) 0.000 -0.00155(9) 0.000
Ni 0.0084(4) 0.0080(4) 0.0075(4) -0.0014(3) -0.0006(3) -0.0009(3)
S 0.0071(7) 0.0104(6) 0.0071(6) 0.000 -0.0005(5) 0.000
O1 0.012(2) 0.021(2) 0.0070(18) 0.000 0.0046(15) 0.000
O2 0.007(2) 0.015(2) 0.0086(18) 0.000 -0.0042(15) 0.000
O3 0.0117(16) 0.0137(16) 0.0152(15) -0.0035(13) -0.0022(10) 0.0055(11)
O4 0.008(2) 0.0098(18) 0.0108(19) 0.000 0.0020(15) 0.000
O5 0.0119(15) 0.0111(14) 0.0073(13) -0.0006(11) 0.0023(10) -0.0004(11)

loop_
_atom_type_symbol
_atom_type_description
_atom_type_scat_dispersion_real
_atom_type_scat_dispersion_imag
_atom_type_scat_source
O O 0.0106 0.0060 'International Tables Vol C Tables 4.2.6.8 and 6.1.1.4'
S S 0.1246 0.1234 'International Tables Vol C Tables 4.2.6.8 and 6.1.1.4'
Ni Ni 0.3393 1.1124 'International Tables Vol C Tables 4.2.6.8 and 6.1.1.4'
Dy Dy -0.1892 4.4098 'International Tables Vol C Tables 4.2.6.8 and 6.1.1.4'
H H 0.0000 0.0000 'International Tables Vol C Tables 4.2.6.8 and 6.1.1.4'

loop_
_geom_angle_atom_site_label_1
_geom_angle_atom_site_label_2
_geom_angle_atom_site_label_3
_geom_angle
_geom_angle_site_symmetry_1
_geom_angle_site_symmetry_3
O4 Dy O5 133.63(10) . 4_556
O4 Dy O5 133.63(10) . 6_657
O5 Dy O5 70.76(15) 4_556 6_657
O4 Dy O5 71.26(11) . .
O5 Dy O5 151.16(6) 4_556 .
O5 Dy O5 103.60(11) 6_657 .
O4 Dy O5 71.26(11) . 7_565
O5 Dy O5 103.60(11) 4_556 7_565
O5 Dy O5 151.16(6) 6_657 7_565
O5 Dy O5 67.21(15) . 7_565
O4 Dy O1 82.34(14) . .
O5 Dy O1 70.21(10) 4_556 .
O5 Dy O1 70.21(10) 6_657 .
O5 Dy O1 135.95(8) . .
O5 Dy O1 135.95(8) 7_565 .
O4 Dy O1 129.30(13) . 6_557
O5 Dy O1 84.22(10) 4_556 6_557
O5 Dy O1 84.22(10) 6_657 6_557
O5 Dy O1 66.97(9) . 6_557
O5 Dy O1 66.97(9) 7_565 6_557
O1 Dy O1 148.37(13) . 6_557
O4 Dy O3 65.44(7) . .
O5 Dy O3 134.73(9) 4_556 .
O5 Dy O3 71.40(9) 6_657 .
O5 Dy O3 62.92(9) . .
O5 Dy O3 121.48(9) 7_565 .
O1 Dy O3 74.29(7) . .
O1 Dy O3 115.56(7) 6_557 .
O4 Dy O3 65.44(7) . 7_565
O5 Dy O3 71.40(9) 4_556 7_565
O5 Dy O3 134.73(10) 6_657 7_565
O5 Dy O3 121.48(9) . 7_565
O5 Dy O3 62.92(9) 7_565 7_565
O1 Dy O3 74.29(7) . 7_565
O1 Dy O3 115.56(7) 6_557 7_565
O3 Dy O3 124.05(14) . 7_565
O4 Dy Ni 38.61(4) . .
O5 Dy Ni 169.01(7) 4_556 .
O5 Dy Ni 109.18(7) 6_657 .
O5 Dy Ni 39.80(6) . .
O5 Dy Ni 81.72(7) 7_565 .
O1 Dy Ni 99.23(7) . .
O1 Dy Ni 106.76(7) 6_557 .
O3 Dy Ni 40.10(6) . .
O3 Dy Ni 103.37(7) 7_565 .
O4 Dy Ni 38.61(4) . 3_556
O5 Dy Ni 109.18(7) 4_556 3_556
O5 Dy Ni 169.01(7) 6_657 3_556
O5 Dy Ni 81.72(7) . 3_556
O5 Dy Ni 39.80(6) 7_565 3_556
O1 Dy Ni 99.23(7) . 3_556
O1 Dy Ni 106.76(7) 6_557 3_556
O3 Dy Ni 103.37(7) . 3_556
O3 Dy Ni 40.10(6) 7_565 3_556
Ni Dy Ni 68.671(9) . 3_556
O4 Dy Dy 127.51(10) . 6_657
O5 Dy Dy 40.12(7) 4_556 6_657
O5 Dy Dy 40.12(7) 6_657 6_657
O5 Dy Dy 143.63(7) . 6_657
O5 Dy Dy 143.63(7) 7_565 6_657
O1 Dy Dy 45.17(9) . 6_657
O1 Dy Dy 103.20(9) 6_557 6_657
O3 Dy Dy 94.63(6) . 6_657
O3 Dy Dy 94.63(6) 7_565 6_657
Ni Dy Dy 133.434(8) . 6_657
Ni Dy Dy 133.434(8) 3_556 6_657
O4 Ni O4 180.0 5_556 .
O4 Ni O5 84.78(13) 5_556 5_556
O4 Ni O5 95.22(13) . 5_556
O4 Ni O5 95.22(13) 5_556 .
O4 Ni O5 84.78(13) . .
O5 Ni O5 180.0 5_556 .
O4 Ni O3 96.12(14) 5_556 .
O4 Ni O3 83.88(14) . .
O5 Ni O3 98.77(12) 5_556 .
O5 Ni O3 81.23(12) . .
O4 Ni O3 83.88(14) 5_556 5_556
O4 Ni O3 96.12(14) . 5_556
O5 Ni O3 81.23(12) 5_556 5_556
O5 Ni O3 98.77(12) . 5_556
O3 Ni O3 180.0 . 5_556
O4 Ni Dy 134.64(11) 5_556 .
O4 Ni Dy 45.36(11) . .
O5 Ni Dy 131.35(8) 5_556 .
O5 Ni Dy 48.65(8) . .
O3 Ni Dy 57.43(9) . .
O3 Ni Dy 122.57(9) 5_556 .
O4 Ni Dy 45.36(11) 5_556 5_556
O4 Ni Dy 134.64(11) . 5_556
O5 Ni Dy 48.65(8) 5_556 5_556
O5 Ni Dy 131.35(8) . 5_556
O3 Ni Dy 122.57(9) . 5_556
O3 Ni Dy 57.43(9) 5_556 5_556
Dy Ni Dy 180.0 . 5_556
O2 S O3 108.71(15) . 3_656
O2 S O3 108.71(15) . 5_656
O3 S O3 110.3(3) 3_656 5_656
O2 S O1 112.0(2) . .
O3 S O1 108.56(16) 3_656 .
O3 S O1 108.56(16) 5_656 .
S O1 Dy 136.6(2) . .
S O1 Dy 131.6(2) . 6_657
Dy O1 Dy 91.78(12) . 6_657
S O3 Ni 131.7(2) 5_656 .
S O3 Dy 145.85(17) 5_656 .
Ni O3 Dy 82.47(10) . .
Ni O4 Ni 128.0(2) . 3_556
Ni O4 Dy 96.03(11) . .
Ni O4 Dy 96.03(11) 3_556 .
Ni O4 H1 110.9(13) . .
Ni O4 H1 110.9(13) 3_556 .
Dy O4 H1 112(5) . .
Ni O5 Dy 135.12(14) . 6_557
Ni O5 Dy 91.55(10) . .
Dy O5 Dy 101.86(11) 6_557 .
Ni O5 H2 112(3) . .
Dy O5 H2 106(3) 6_557 .
Dy O5 H2 105(3) . .

loop_
_geom_bond_atom_site_label_1
_geom_bond_atom_site_label_2
_geom_bond_distance
_geom_bond_site_symmetry_2
Dy O4 2.284(4) .
Dy O5 2.291(3) 4_556
Dy O5 2.291(3) 6_657
Dy O5 2.397(3) .
Dy O5 2.397(3) 7_565
Dy O1 2.486(4) .
Dy O1 2.583(4) 6_557
Dy O3 2.713(3) .
Dy O3 2.713(3) 7_565
Dy Ni 3.1916(3) .
Dy Ni 3.1916(3) 3_556
Dy Dy 3.6402(4) 6_657
Ni O4 2.0027(18) 5_556
Ni O4 2.0027(18) .
Ni O5 2.044(3) 5_556
Ni O5 2.044(3) .
Ni O3 2.074(3) .
Ni O3 2.074(3) 5_556
Ni Dy 3.1916(3) 5_556
S O2 1.454(4) .
S O3 1.467(3) 3_656
S O3 1.467(3) 5_656
S O1 1.477(4) .
O1 Dy 2.583(4) 6_657
O3 S 1.467(3) 5_656
O4 Ni 2.0027(18) 3_556
O4 H1 0.85(2) .
O5 Dy 2.291(3) 6_557
O5 H2 0.83(2) .
